data_4330150
loop_
_publ_author_name
'Md Hosnay Mobarok'
'Robert McDonald'
'Michael J. Ferguson'
'Martin Cowie'

_publ_section_title
;
 Mixed Bis(\m-silylene) and (\m-Silylene)/(\m-Germylene) Complexes
 Involving the Rh/Ir Metal Combination: Nature of the Si...Si Interactions
 in the Bis(\m-silylene) Species
;
_journal_name_full 'Inorganic Chemistry'
_journal_page_first 9249
_journal_page_last 9258
_journal_paper_doi 10.1021/ic300720y
_journal_volume 51
_journal_year 2012
_chemical_formula_moiety 'C70 H60 Ge1.25 Ir O2 P4 Rh Si0.75, C H2 Cl2'
_chemical_formula_sum 'C71 H62 Cl2 Ge1.25 Ir O2 P4 Rh Si0.75'
_chemical_formula_weight 1548.90
_chemical_name_systematic
; 
 ? 
;
_space_group_IT_number 14
_symmetry_cell_setting monoclinic
_symmetry_space_group_name_Hall '-P 2yn'
_symmetry_space_group_name_H-M 'P 1 21/n 1'
_atom_sites_solution_hydrogens geom
_atom_sites_solution_primary direct
_atom_sites_solution_secondary difmap
_audit_creation_method SHELXL-97
_cell_angle_alpha 90.00
_cell_angle_beta 91.0874(4)
_cell_angle_gamma 90.00
_cell_formula_units_Z 4
_cell_length_a 19.0572(8)
_cell_length_b 15.3723(6)
_cell_length_c 21.6764(9)
_cell_measurement_reflns_used 9663
_cell_measurement_temperature 173(2)
_cell_measurement_theta_max 27.64
_cell_measurement_theta_min 2.52
_cell_volume 6349.0(4)
_computing_cell_refinement 'Bruker SAINT'
_computing_data_collection 'Bruker APEX2'
_computing_data_reduction 'Bruker SAINT'
_computing_molecular_graphics 'Bruker SHELXTL'
_computing_publication_material 'Bruker SHELXTL'
_computing_structure_refinement 'SHELXL-97 (Sheldrick, 2008)'
_computing_structure_solution 'SHELXS-97 (Sheldrick, 2008)'
_diffrn_ambient_temperature 173(2)
_diffrn_measured_fraction_theta_full 0.997
_diffrn_measured_fraction_theta_max 0.997
_diffrn_measurement_device_type 'Bruker APEX-II CCD'
_diffrn_measurement_method '\w scans'
_diffrn_radiation_monochromator graphite
_diffrn_radiation_source 'fine-focus sealed tube'
_diffrn_radiation_type MoK\a
_diffrn_radiation_wavelength 0.71073
_diffrn_reflns_av_R_equivalents 0.0177
_diffrn_reflns_av_sigmaI/netI 0.0142
_diffrn_reflns_limit_h_max 24
_diffrn_reflns_limit_h_min -24
_diffrn_reflns_limit_k_max 20
_diffrn_reflns_limit_k_min -20
_diffrn_reflns_limit_l_max 28
_diffrn_reflns_limit_l_min -28
_diffrn_reflns_number 56287
_diffrn_reflns_theta_full 27.64
_diffrn_reflns_theta_max 27.64
_diffrn_reflns_theta_min 1.62
_exptl_absorpt_coefficient_mu 3.179
_exptl_absorpt_correction_T_max 0.5604
_exptl_absorpt_correction_T_min 0.3438
_exptl_absorpt_correction_type numerical
_exptl_absorpt_process_details 'SADABS (Sheldrick, 2008)'
_exptl_crystal_colour yellow
_exptl_crystal_density_diffrn 1.620
_exptl_crystal_description prism
_exptl_crystal_F_000 3082
_exptl_crystal_size_max 0.43
_exptl_crystal_size_mid 0.29
_exptl_crystal_size_min 0.21
_refine_diff_density_max 1.077
_refine_diff_density_min -1.017
_refine_diff_density_rms 0.078
_refine_ls_extinction_method none
_refine_ls_goodness_of_fit_ref 1.049
_refine_ls_hydrogen_treatment mixed
_refine_ls_matrix_type full
_refine_ls_number_parameters 752
_refine_ls_number_reflns 14740
_refine_ls_number_restraints 0
_refine_ls_restrained_S_all 1.049
_refine_ls_R_factor_all 0.0251
_refine_ls_R_factor_gt 0.0222
_refine_ls_shift/su_max 0.002
_refine_ls_shift/su_mean 0.000
_refine_ls_structure_factor_coef Fsqd
_refine_ls_weighting_details 'calc w=1/[\s^2^(Fo^2^)+(0.0273P)^2^+7.9031P] where P=(Fo^2^+2Fc^2^)/3'
_refine_ls_weighting_scheme calc
_refine_ls_wR_factor_gt 0.0562
_refine_ls_wR_factor_ref 0.0574
_reflns_number_gt 13634
_reflns_number_total 14740
_reflns_threshold_expression I>2\s(I)
_cod_data_source_file ic300720y_si_002_4.cif
_cod_data_source_block cow1128
_cod_database_code 4330150

loop_
_symmetry_equiv_pos_as_xyz
'x, y, z'
'-x+1/2, y+1/2, -z+1/2'
'-x, -y, -z'
'x-1/2, -y-1/2, z-1/2'

loop_
_atom_site_label
_atom_site_type_symbol
_atom_site_fract_x
_atom_site_fract_y
_atom_site_fract_z
_atom_site_U_iso_or_equiv
_atom_site_adp_type
_atom_site_occupancy
_atom_site_symmetry_multiplicity
_atom_site_calc_flag
_atom_site_refinement_flags
_atom_site_disorder_assembly
_atom_site_disorder_group
IrA Ir 0.172043(5) 0.380828(7) 0.022907(5) 0.01688(3) Uani 0.50 1 d P A 1
RhA Rh 0.314920(6) 0.422432(7) 0.016403(5) 0.01747(3) Uani 0.50 1 d P A 1
IrB Ir 0.314920(6) 0.422432(7) 0.016403(5) 0.01747(3) Uani 0.50 1 d P A 2
RhB Rh 0.172043(5) 0.380828(7) 0.022907(5) 0.01688(3) Uani 0.50 1 d P A 2
Ge Ge 0.231835(12) 0.483401(15) 0.092426(11) 0.02243(5) Uani 1 1 d . . .
P1 P 0.16588(3) 0.29998(4) -0.06786(3) 0.02024(11) Uani 1 1 d . . .
P2 P 0.32801(3) 0.34066(4) -0.07441(3) 0.02098(11) Uani 1 1 d . . .
P3 P 0.19755(3) 0.26374(4) 0.09062(3) 0.02130(11) Uani 1 1 d . . .
P4 P 0.35297(3) 0.33216(4) 0.09903(3) 0.01967(11) Uani 1 1 d . . .
SiA Si 0.22129(2) 0.48674(3) -0.04389(2) 0.02203(9) Uani 0.75 1 d P A 1
GeB Ge 0.22129(2) 0.48674(3) -0.04389(2) 0.02203(9) Uani 0.25 1 d P A 2
O1 O 0.02749(10) 0.44607(15) 0.05304(11) 0.0469(5) Uani 1 1 d . A .
O2 O 0.42272(12) 0.56451(15) 0.00304(10) 0.0483(5) Uani 1 1 d . A .
C1 C 0.08195(13) 0.41961(16) 0.04038(11) 0.0272(5) Uani 1 1 d . . .
C2 C 0.38305(13) 0.50900(16) 0.00956(11) 0.0276(5) Uani 1 1 d . . .
C3 C 0.25308(12) 0.26860(16) -0.09547(11) 0.0271(5) Uani 1 1 d . A .
H3A H 0.2503 0.2646 -0.1410 0.032 Uiso 1 1 calc R . .
H3B H 0.2638 0.2096 -0.0796 0.032 Uiso 1 1 calc R . .
C4 C 0.27903(11) 0.27792(14) 0.13759(10) 0.0215(4) Uani 1 1 d . A .
H4A H 0.2675 0.3120 0.1748 0.026 Uiso 1 1 calc R . .
H4B H 0.2950 0.2198 0.1516 0.026 Uiso 1 1 calc R . .
C11 C 0.11797(12) 0.19619(15) -0.06611(10) 0.0246(5) Uani 1 1 d . A .
C12 C 0.04919(14) 0.20065(18) -0.04453(13) 0.0342(6) Uani 1 1 d . . .
H12 H 0.0318 0.2541 -0.0291 0.041 Uiso 1 1 calc R A .
C13 C 0.00646(16) 0.1280(2) -0.04547(14) 0.0426(7) Uani 1 1 d . A .
H13 H -0.0403 0.1320 -0.0313 0.051 Uiso 1 1 calc R . .
C14 C 0.03142(16) 0.04927(19) -0.06700(13) 0.0400(7) Uani 1 1 d . . .
H14 H 0.0020 -0.0006 -0.0676 0.048 Uiso 1 1 calc R A .
C15 C 0.09883(16) 0.04384(17) -0.08741(12) 0.0347(6) Uani 1 1 d . A .
H15 H 0.1163 -0.0104 -0.1015 0.042 Uiso 1 1 calc R . .
C16 C 0.14214(14) 0.11682(16) -0.08779(11) 0.0287(5) Uani 1 1 d . . .
H16 H 0.1884 0.1123 -0.1030 0.034 Uiso 1 1 calc R A .
C21 C 0.11672(13) 0.34278(16) -0.13543(11) 0.0270(5) Uani 1 1 d . A .
C22 C 0.07072(13) 0.41171(19) -0.12822(12) 0.0338(6) Uani 1 1 d . . .
H22 H 0.0703 0.4424 -0.0902 0.041 Uiso 1 1 calc R A .
C23 C 0.02503(16) 0.4366(2) -0.17611(14) 0.0460(7) Uani 1 1 d . A .
H23 H -0.0059 0.4844 -0.1708 0.055 Uiso 1 1 calc R . .
C24 C 0.02500(19) 0.3918(3) -0.23101(15) 0.0559(9) Uani 1 1 d . . .
H24 H -0.0069 0.4079 -0.2633 0.067 Uiso 1 1 calc R A .
C25 C 0.0707(2) 0.3241(2) -0.23946(14) 0.0578(9) Uani 1 1 d . A .
H25 H 0.0709 0.2942 -0.2778 0.069 Uiso 1 1 calc R . .
C26 C 0.11716(18) 0.2988(2) -0.19178(12) 0.0425(7) Uani 1 1 d . . .
H26 H 0.1488 0.2519 -0.1978 0.051 Uiso 1 1 calc R A .
C31 C 0.34346(13) 0.40236(17) -0.14634(11) 0.0282(5) Uani 1 1 d . A .
C32 C 0.34280(15) 0.3608(2) -0.20340(12) 0.0404(6) Uani 1 1 d . . .
H32 H 0.3342 0.3000 -0.2058 0.048 Uiso 1 1 calc R A .
C33 C 0.35476(18) 0.4081(3) -0.25705(13) 0.0511(8) Uani 1 1 d . A .
H33 H 0.3537 0.3794 -0.2959 0.061 Uiso 1 1 calc R . .
C34 C 0.36813(18) 0.4958(3) -0.25419(15) 0.0550(9) Uani 1 1 d . . .
H34 H 0.3755 0.5277 -0.2910 0.066 Uiso 1 1 calc R A .
C35 C 0.37089(18) 0.5376(2) -0.19806(14) 0.0487(8) Uani 1 1 d . A .
H35 H 0.3810 0.5981 -0.1959 0.058 Uiso 1 1 calc R . .
C36 C 0.35878(15) 0.49038(19) -0.14452(12) 0.0362(6) Uani 1 1 d . . .
H36 H 0.3611 0.5192 -0.1058 0.043 Uiso 1 1 calc R A .
C41 C 0.40332(12) 0.26675(16) -0.08199(11) 0.0263(5) Uani 1 1 d . A .
C42 C 0.39907(16) 0.1792(2) -0.0940(2) 0.0587(10) Uani 1 1 d . . .
H42 H 0.3544 0.1520 -0.0972 0.070 Uiso 1 1 calc R A .
C43 C 0.45956(19) 0.1298(2) -0.1015(3) 0.0761(14) Uani 1 1 d . A .
H43 H 0.4557 0.0693 -0.1098 0.091 Uiso 1 1 calc R . .
C44 C 0.52479(16) 0.1677(2) -0.09707(16) 0.0491(8) Uani 1 1 d . . .
H44 H 0.5660 0.1336 -0.1016 0.059 Uiso 1 1 calc R A .
C45 C 0.52960(14) 0.2554(2) -0.08603(14) 0.0433(7) Uani 1 1 d . A .
H45 H 0.5743 0.2825 -0.0833 0.052 Uiso 1 1 calc R . .
C46 C 0.46936(13) 0.30449(19) -0.07878(13) 0.0355(6) Uani 1 1 d . . .
H46 H 0.4734 0.3652 -0.0715 0.043 Uiso 1 1 calc R A .
C51 C 0.13285(13) 0.24376(16) 0.15082(12) 0.0297(5) Uani 1 1 d . A .
C52 C 0.06197(14) 0.2552(2) 0.13565(14) 0.0410(7) Uani 1 1 d . . .
H52 H 0.0485 0.2679 0.0942 0.049 Uiso 1 1 calc R A .
C53 C 0.01065(16) 0.2483(2) 0.18039(16) 0.0522(9) Uani 1 1 d . A .
H53 H -0.0374 0.2561 0.1694 0.063 Uiso 1 1 calc R . .
C54 C 0.02992(17) 0.2299(2) 0.24068(16) 0.0516(8) Uani 1 1 d . . .
H54 H -0.0047 0.2267 0.2715 0.062 Uiso 1 1 calc R A .
C55 C 0.09958(17) 0.2162(2) 0.25605(14) 0.0465(7) Uani 1 1 d . A .
H55 H 0.1127 0.2024 0.2974 0.056 Uiso 1 1 calc R . .
C56 C 0.15068(15) 0.22251(19) 0.21154(13) 0.0359(6) Uani 1 1 d . . .
H56 H 0.1984 0.2122 0.2226 0.043 Uiso 1 1 calc R A .
C61 C 0.21105(13) 0.15295(15) 0.06120(11) 0.0281(5) Uani 1 1 d . A .
C62 C 0.16186(16) 0.08612(17) 0.06965(13) 0.0365(6) Uani 1 1 d . . .
H62 H 0.1187 0.0981 0.0892 0.044 Uiso 1 1 calc R A .
C63 C 0.1764(2) 0.00238(19) 0.04933(15) 0.0499(9) Uani 1 1 d . A .
H63 H 0.1429 -0.0425 0.0550 0.060 Uiso 1 1 calc R . .
C64 C 0.2387(2) -0.01668(19) 0.02108(17) 0.0566(10) Uani 1 1 d . . .
H64 H 0.2483 -0.0745 0.0082 0.068 Uiso 1 1 calc R A .
C65 C 0.28710(18) 0.0487(2) 0.01156(16) 0.0485(8) Uani 1 1 d . A .
H65 H 0.3299 0.0360 -0.0084 0.058 Uiso 1 1 calc R . .
C66 C 0.27300(15) 0.13324(17) 0.03129(13) 0.0352(6) Uani 1 1 d . . .
H66 H 0.3062 0.1780 0.0242 0.042 Uiso 1 1 calc R A .
C71 C 0.42177(12) 0.24896(16) 0.09172(11) 0.0251(5) Uani 1 1 d . A .
C72 C 0.41645(14) 0.16228(17) 0.10985(13) 0.0348(6) Uani 1 1 d . . .
H72 H 0.3734 0.1408 0.1251 0.042 Uiso 1 1 calc R A .
C73 C 0.47393(17) 0.1072(2) 0.10573(16) 0.0461(7) Uani 1 1 d . A .
H73 H 0.4697 0.0480 0.1177 0.055 Uiso 1 1 calc R . .
C74 C 0.53723(17) 0.1374(2) 0.08438(15) 0.0482(8) Uani 1 1 d . . .
H74 H 0.5763 0.0994 0.0816 0.058 Uiso 1 1 calc R A .
C75 C 0.54296(16) 0.2234(2) 0.06717(15) 0.0481(8) Uani 1 1 d . A .
H75 H 0.5865 0.2451 0.0532 0.058 Uiso 1 1 calc R . .
C76 C 0.48574(14) 0.27823(19) 0.07014(13) 0.0365(6) Uani 1 1 d . . .
H76 H 0.4902 0.3370 0.0572 0.044 Uiso 1 1 calc R A .
C81 C 0.39516(12) 0.38953(16) 0.16496(11) 0.0250(5) Uani 1 1 d . A .
C82 C 0.39811(16) 0.3535(2) 0.22351(13) 0.0416(7) Uani 1 1 d . . .
H82 H 0.3780 0.2979 0.2306 0.050 Uiso 1 1 calc R A .
C83 C 0.43043(18) 0.3984(2) 0.27211(13) 0.0513(8) Uani 1 1 d . A .
H83 H 0.4318 0.3733 0.3122 0.062 Uiso 1 1 calc R . .
C84 C 0.46027(16) 0.4784(2) 0.26267(14) 0.0468(8) Uani 1 1 d . . .
H84 H 0.4805 0.5097 0.2963 0.056 Uiso 1 1 calc R A .
C85 C 0.46071(16) 0.5130(2) 0.20398(14) 0.0417(7) Uani 1 1 d . A .
H85 H 0.4836 0.5668 0.1967 0.050 Uiso 1 1 calc R . .
C86 C 0.42752(14) 0.46912(17) 0.15552(12) 0.0333(5) Uani 1 1 d . . .
H86 H 0.4270 0.4940 0.1154 0.040 Uiso 1 1 calc R A .
C91 C 0.21566(14) 0.60961(16) 0.09636(11) 0.0288(5) Uani 1 1 d . A .
C92 C 0.15095(17) 0.6402(2) 0.11409(17) 0.0504(8) Uani 1 1 d . . .
H92 H 0.1128 0.6007 0.1165 0.060 Uiso 1 1 calc R A .
C93 C 0.1401(2) 0.7268(2) 0.12846(19) 0.0602(10) Uani 1 1 d . A .
H93 H 0.0949 0.7464 0.1399 0.072 Uiso 1 1 calc R . .
C94 C 0.1955(2) 0.7849(2) 0.12604(17) 0.0546(9) Uani 1 1 d . . .
H94 H 0.1888 0.8441 0.1370 0.066 Uiso 1 1 calc R A .
C95 C 0.2601(2) 0.7565(2) 0.1077(2) 0.0693(12) Uani 1 1 d . A .
H95 H 0.2984 0.7960 0.1058 0.083 Uiso 1 1 calc R . .
C96 C 0.26936(17) 0.6689(2) 0.09181(19) 0.0543(9) Uani 1 1 d . . .
H96 H 0.3137 0.6501 0.0776 0.065 Uiso 1 1 calc R A .
C101 C 0.21881(13) 0.47149(16) 0.18303(11) 0.0289(5) Uani 1 1 d . A .
C102 C 0.15446(15) 0.44223(18) 0.20395(13) 0.0352(6) Uani 1 1 d . . .
H102 H 0.1214 0.4188 0.1751 0.042 Uiso 1 1 calc R A .
C103 C 0.13708(18) 0.4463(2) 0.26639(14) 0.0452(7) Uani 1 1 d . A .
H103 H 0.0926 0.4265 0.2796 0.054 Uiso 1 1 calc R . .
C104 C 0.1852(2) 0.4796(2) 0.30862(14) 0.0498(8) Uani 1 1 d . . .
H104 H 0.1746 0.4809 0.3513 0.060 Uiso 1 1 calc R A .
C105 C 0.24860(19) 0.5108(2) 0.28881(14) 0.0488(8) Uani 1 1 d . A .
H105 H 0.2812 0.5350 0.3177 0.059 Uiso 1 1 calc R . .
C106 C 0.26505(16) 0.5069(2) 0.22646(13) 0.0401(6) Uani 1 1 d . . .
H106 H 0.3089 0.5290 0.2134 0.048 Uiso 1 1 calc R A .
C111 C 0.20241(13) 0.60719(16) -0.05126(11) 0.0274(5) Uani 1 1 d . . .
C112 C 0.13646(15) 0.64031(19) -0.04299(16) 0.0436(7) Uani 1 1 d . A .
H112 H 0.1001 0.6025 -0.0301 0.052 Uiso 1 1 calc R . .
C113 C 0.12129(18) 0.7280(2) -0.05293(18) 0.0534(8) Uani 1 1 d . . .
H113 H 0.0751 0.7490 -0.0467 0.064 Uiso 1 1 calc R A .
C114 C 0.1717(2) 0.78340(19) -0.07142(16) 0.0519(8) Uani 1 1 d . A .
H114 H 0.1613 0.8432 -0.0776 0.062 Uiso 1 1 calc R . .
C115 C 0.2387(2) 0.7523(2) -0.0813(2) 0.0653(11) Uani 1 1 d . . .
H115 H 0.2744 0.7905 -0.0949 0.078 Uiso 1 1 calc R A .
C116 C 0.25356(17) 0.6649(2) -0.07100(19) 0.0544(9) Uani 1 1 d . A .
H116 H 0.2997 0.6440 -0.0776 0.065 Uiso 1 1 calc R . .
Cl1S Cl 0.30391(6) -0.00925(8) 0.83092(6) 0.0801(3) Uani 1 1 d . . .
Cl2S Cl 0.31209(16) 0.12746(11) 0.73987(9) 0.1654(10) Uani 1 1 d . . .
C1S C 0.3142(2) 0.0181(3) 0.7514(2) 0.0746(12) Uani 1 1 d . . .
H1SA H 0.3594 -0.0052 0.7370 0.090 Uiso 1 1 calc R . .
H1SB H 0.2761 -0.0095 0.7266 0.090 Uiso 1 1 calc R . .
H1 H 0.2200(16) 0.461(2) -0.1036(14) 0.040(8) Uiso 1 1 d . . .

loop_
_atom_site_aniso_label
_atom_site_aniso_U_11
_atom_site_aniso_U_22
_atom_site_aniso_U_33
_atom_site_aniso_U_23
_atom_site_aniso_U_13
_atom_site_aniso_U_12
IrA 0.01668(5) 0.01622(5) 0.01775(5) 0.00031(4) 0.00077(4) -0.00089(4)
RhA 0.01759(5) 0.01560(5) 0.01926(6) 0.00039(4) 0.00106(4) -0.00105(4)
IrB 0.01759(5) 0.01560(5) 0.01926(6) 0.00039(4) 0.00106(4) -0.00105(4)
RhB 0.01668(5) 0.01622(5) 0.01775(5) 0.00031(4) 0.00077(4) -0.00089(4)
Ge 0.02370(12) 0.02110(11) 0.02253(11) -0.00222(9) 0.00166(9) -0.00109(9)
P1 0.0192(3) 0.0205(3) 0.0210(3) -0.0021(2) 0.0002(2) -0.0015(2)
P2 0.0196(3) 0.0214(3) 0.0221(3) -0.0017(2) 0.0024(2) 0.0001(2)
P3 0.0208(3) 0.0195(3) 0.0235(3) 0.0040(2) -0.0009(2) -0.0035(2)
P4 0.0198(3) 0.0181(3) 0.0211(3) 0.0014(2) -0.0013(2) -0.0017(2)
SiA 0.0229(2) 0.0200(2) 0.0233(2) 0.00182(16) 0.00113(16) -0.00032(16)
GeB 0.0229(2) 0.0200(2) 0.0233(2) 0.00182(16) 0.00113(16) -0.00032(16)
O1 0.0276(10) 0.0581(14) 0.0555(13) 0.0008(11) 0.0092(9) 0.0121(9)
O2 0.0505(13) 0.0479(12) 0.0465(12) 0.0076(10) -0.0017(10) -0.0302(10)
C1 0.0250(12) 0.0300(12) 0.0267(12) 0.0012(9) 0.0021(9) -0.0001(9)
C2 0.0281(12) 0.0281(12) 0.0266(11) 0.0020(9) 0.0001(9) -0.0064(10)
C3 0.0226(11) 0.0284(12) 0.0303(12) -0.0103(10) 0.0035(9) -0.0015(9)
C4 0.0224(10) 0.0202(10) 0.0218(10) 0.0033(8) -0.0018(8) -0.0031(8)
C11 0.0255(11) 0.0244(11) 0.0237(11) -0.0011(9) -0.0034(9) -0.0040(9)
C12 0.0291(13) 0.0319(13) 0.0415(14) -0.0049(11) 0.0034(11) -0.0069(10)
C13 0.0372(15) 0.0427(16) 0.0480(17) -0.0056(13) 0.0052(13) -0.0159(13)
C14 0.0530(17) 0.0328(14) 0.0340(14) 0.0014(11) -0.0046(12) -0.0212(13)
C15 0.0545(17) 0.0227(12) 0.0265(12) -0.0019(10) -0.0076(11) -0.0053(11)
C16 0.0340(13) 0.0269(12) 0.0250(11) -0.0024(9) -0.0029(10) -0.0016(10)
C21 0.0275(12) 0.0304(12) 0.0231(11) 0.0013(9) -0.0021(9) -0.0054(10)
C22 0.0272(12) 0.0448(15) 0.0294(13) 0.0023(11) -0.0024(10) 0.0043(11)
C23 0.0336(15) 0.063(2) 0.0411(16) 0.0090(14) -0.0070(12) 0.0091(14)
C24 0.056(2) 0.071(2) 0.0398(17) 0.0074(16) -0.0213(15) -0.0009(18)
C25 0.082(3) 0.061(2) 0.0301(15) -0.0052(14) -0.0183(16) -0.0026(19)
C26 0.0614(19) 0.0385(15) 0.0274(13) -0.0034(11) -0.0062(12) 0.0038(14)
C31 0.0247(11) 0.0368(13) 0.0233(11) 0.0021(10) 0.0039(9) 0.0051(10)
C32 0.0429(16) 0.0508(17) 0.0275(13) -0.0032(12) 0.0025(11) 0.0085(13)
C33 0.0525(19) 0.078(2) 0.0226(13) 0.0001(14) 0.0060(12) 0.0121(17)
C34 0.055(2) 0.077(3) 0.0331(15) 0.0219(16) 0.0112(14) 0.0092(18)
C35 0.0534(19) 0.0509(18) 0.0422(16) 0.0179(14) 0.0117(14) -0.0008(15)
C36 0.0402(15) 0.0399(15) 0.0288(13) 0.0066(11) 0.0078(11) -0.0004(12)
C41 0.0230(11) 0.0288(12) 0.0272(11) -0.0041(9) 0.0036(9) 0.0041(9)
C42 0.0271(14) 0.0296(15) 0.120(3) -0.0128(18) 0.0128(17) 0.0007(12)
C43 0.0405(19) 0.0308(17) 0.158(5) -0.016(2) 0.018(2) 0.0101(14)
C44 0.0318(15) 0.0519(19) 0.064(2) -0.0095(16) 0.0077(14) 0.0160(13)
C45 0.0235(13) 0.0586(19) 0.0477(17) -0.0132(14) 0.0021(11) 0.0019(12)
C46 0.0260(12) 0.0356(14) 0.0447(15) -0.0107(12) 0.0011(11) -0.0001(11)
C51 0.0270(12) 0.0283(12) 0.0337(13) 0.0109(10) 0.0029(10) -0.0047(10)
C52 0.0284(13) 0.0523(17) 0.0422(15) 0.0194(13) 0.0012(11) -0.0061(12)
C53 0.0293(14) 0.070(2) 0.058(2) 0.0266(17) 0.0090(13) -0.0025(14)
C54 0.0399(16) 0.064(2) 0.0518(18) 0.0210(16) 0.0195(14) -0.0008(15)
C55 0.0457(17) 0.0568(19) 0.0372(15) 0.0156(14) 0.0081(13) -0.0030(14)
C56 0.0325(13) 0.0401(15) 0.0353(14) 0.0120(11) 0.0028(11) -0.0019(11)
C61 0.0349(13) 0.0193(11) 0.0296(12) 0.0039(9) -0.0132(10) -0.0038(9)
C62 0.0453(15) 0.0274(13) 0.0360(14) 0.0088(11) -0.0169(12) -0.0125(11)
C63 0.071(2) 0.0254(13) 0.0516(18) 0.0080(13) -0.0297(17) -0.0170(14)
C64 0.083(3) 0.0215(13) 0.064(2) -0.0082(13) -0.036(2) 0.0060(15)
C65 0.0515(18) 0.0340(15) 0.0592(19) -0.0147(14) -0.0194(15) 0.0120(14)
C66 0.0361(14) 0.0238(12) 0.0452(15) -0.0057(11) -0.0116(12) 0.0006(10)
C71 0.0250(11) 0.0262(11) 0.0239(11) 0.0007(9) -0.0017(9) 0.0034(9)
C72 0.0326(13) 0.0272(13) 0.0445(15) 0.0056(11) -0.0018(11) 0.0042(10)
C73 0.0501(18) 0.0310(14) 0.0570(19) 0.0063(13) -0.0020(15) 0.0151(13)
C74 0.0414(16) 0.0527(19) 0.0504(18) 0.0022(15) 0.0004(14) 0.0251(14)
C75 0.0313(14) 0.058(2) 0.0553(19) 0.0088(15) 0.0122(13) 0.0097(14)
C76 0.0327(13) 0.0358(14) 0.0414(15) 0.0086(12) 0.0095(11) 0.0045(11)
C81 0.0233(11) 0.0279(12) 0.0237(11) -0.0026(9) -0.0024(9) -0.0025(9)
C82 0.0477(16) 0.0459(16) 0.0307(13) 0.0080(12) -0.0090(12) -0.0201(13)
C83 0.057(2) 0.071(2) 0.0252(13) 0.0047(14) -0.0081(13) -0.0251(17)
C84 0.0448(17) 0.062(2) 0.0332(14) -0.0123(14) -0.0060(12) -0.0182(15)
C85 0.0444(16) 0.0384(15) 0.0419(15) -0.0051(12) -0.0071(12) -0.0141(13)
C86 0.0374(14) 0.0314(13) 0.0310(13) -0.0009(10) -0.0054(10) -0.0069(11)
C91 0.0346(13) 0.0252(12) 0.0266(12) -0.0032(9) 0.0029(10) 0.0008(10)
C92 0.0407(16) 0.0370(16) 0.074(2) -0.0100(15) 0.0133(15) 0.0020(13)
C93 0.059(2) 0.0426(18) 0.079(3) -0.0143(17) 0.0123(19) 0.0211(16)
C94 0.075(2) 0.0280(15) 0.061(2) -0.0074(14) 0.0069(18) 0.0098(15)
C95 0.057(2) 0.0269(16) 0.125(4) -0.0142(19) 0.010(2) -0.0088(15)
C96 0.0388(16) 0.0318(15) 0.093(3) -0.0123(16) 0.0127(17) -0.0049(13)
C101 0.0332(13) 0.0261(12) 0.0273(12) -0.0032(9) 0.0018(10) 0.0023(10)
C102 0.0383(14) 0.0338(14) 0.0336(13) 0.0003(11) 0.0039(11) -0.0001(11)
C103 0.0603(19) 0.0389(15) 0.0371(15) 0.0024(12) 0.0170(14) 0.0011(14)
C104 0.077(2) 0.0454(17) 0.0270(14) -0.0013(12) 0.0087(14) 0.0140(16)
C105 0.063(2) 0.0525(19) 0.0309(14) -0.0125(13) -0.0100(14) 0.0032(16)
C106 0.0411(15) 0.0443(16) 0.0350(14) -0.0116(12) 0.0000(12) -0.0001(13)
C111 0.0307(12) 0.0254(12) 0.0259(11) 0.0015(9) -0.0021(9) 0.0008(9)
C112 0.0332(14) 0.0320(14) 0.065(2) 0.0036(14) -0.0024(13) 0.0046(12)
C113 0.0424(17) 0.0403(17) 0.077(2) -0.0037(16) -0.0095(16) 0.0167(14)
C114 0.074(2) 0.0242(14) 0.0574(19) 0.0026(13) -0.0134(17) 0.0117(14)
C115 0.068(2) 0.0297(16) 0.098(3) 0.0153(18) 0.012(2) 0.0000(16)
C116 0.0404(17) 0.0307(15) 0.093(3) 0.0143(16) 0.0156(17) 0.0028(13)
Cl1S 0.0743(7) 0.0853(8) 0.0798(7) -0.0123(6) -0.0217(6) 0.0051(6)
Cl2S 0.305(3) 0.0822(10) 0.1074(12) -0.0047(9) -0.0397(16) -0.0561(14)
C1S 0.064(3) 0.078(3) 0.082(3) -0.029(2) 0.003(2) 0.006(2)

loop_
_atom_type_symbol
_atom_type_description
_atom_type_scat_dispersion_real
_atom_type_scat_dispersion_imag
_atom_type_scat_source
C C 0.0033 0.0016 'International Tables Vol C Tables 4.2.6.8 and 6.1.1.4'
H H 0.0000 0.0000 'International Tables Vol C Tables 4.2.6.8 and 6.1.1.4'
O O 0.0106 0.0060 'International Tables Vol C Tables 4.2.6.8 and 6.1.1.4'
Si Si 0.0817 0.0704 'International Tables Vol C Tables 4.2.6.8 and 6.1.1.4'
P P 0.1023 0.0942 'International Tables Vol C Tables 4.2.6.8 and 6.1.1.4'
Cl Cl 0.1484 0.1585 'International Tables Vol C Tables 4.2.6.8 and 6.1.1.4'
Ge Ge 0.1547 1.8001 'International Tables Vol C Tables 4.2.6.8 and 6.1.1.4'
Rh Rh -1.1178 0.9187 'International Tables Vol C Tables 4.2.6.8 and 6.1.1.4'
Ir Ir -1.4442 7.9887 'International Tables Vol C Tables 4.2.6.8 and 6.1.1.4'

loop_
_geom_angle_atom_site_label_1
_geom_angle_atom_site_label_2
_geom_angle_atom_site_label_3
_geom_angle
C1 IrA P1 108.10(8)
C1 IrA P3 107.25(8)
P1 IrA P3 97.16(2)
C1 IrA SiA 106.26(8)
P1 IrA SiA 82.264(18)
P3 IrA SiA 144.840(18)
C1 IrA Ge 95.09(8)
P1 IrA Ge 151.596(16)
P3 IrA Ge 91.166(16)
SiA IrA Ge 75.511(13)
C1 IrA RhA 146.82(8)
P1 IrA RhA 96.473(14)
P3 IrA RhA 90.940(14)
SiA IrA RhA 54.509(11)
Ge IrA RhA 56.127(6)
C2 RhA P2 103.26(8)
C2 RhA P4 105.92(8)
P2 RhA P4 106.49(2)
C2 RhA SiA 100.01(8)
P2 RhA SiA 81.619(18)
P4 RhA SiA 149.922(18)
C2 RhA Ge 103.66(8)
P2 RhA Ge 146.475(16)
P4 RhA Ge 84.808(16)
SiA RhA Ge 74.353(13)
C2 RhA IrA 147.59(8)
P2 RhA IrA 92.219(14)
P4 RhA IrA 96.434(14)
SiA RhA IrA 53.812(11)
Ge RhA IrA 54.697(6)
C91 Ge C101 91.45(10)
C91 Ge IrA 126.21(7)
C101 Ge IrA 118.84(7)
C91 Ge RhA 120.14(7)
C101 Ge RhA 135.26(7)
IrA Ge RhA 69.176(7)
C11 P1 C3 103.35(11)
C11 P1 C21 94.64(11)
C3 P1 C21 106.45(11)
C11 P1 IrA 117.57(8)
C3 P1 IrA 112.53(8)
C21 P1 IrA 119.82(8)
C41 P2 C31 95.99(11)
C41 P2 C3 101.95(11)
C31 P2 C3 103.43(12)
C41 P2 RhA 119.98(8)
C31 P2 RhA 116.84(9)
C3 P2 RhA 115.53(8)
C51 P3 C61 101.05(12)
C51 P3 C4 101.30(11)
C61 P3 C4 100.27(11)
C51 P3 IrA 115.76(8)
C61 P3 IrA 121.18(8)
C4 P3 IrA 114.28(7)
C71 P4 C81 95.62(11)
C71 P4 C4 106.00(11)
C81 P4 C4 100.91(10)
C71 P4 RhA 123.40(8)
C81 P4 RhA 115.29(8)
C4 P4 RhA 112.38(7)
C111 SiA IrA 130.04(8)
C111 SiA RhA 125.88(8)
IrA SiA RhA 71.680(13)
O1 C1 IrA 177.0(2)
O2 C2 RhA 176.3(2)
P1 C3 P2 117.27(12)
P4 C4 P3 116.23(11)
C16 C11 C12 118.3(2)
C16 C11 P1 125.95(19)
C12 C11 P1 115.61(18)
C13 C12 C11 120.7(3)
C12 C13 C14 120.3(3)
C15 C14 C13 119.5(2)
C14 C15 C16 120.8(3)
C11 C16 C15 120.3(2)
C22 C21 C26 118.9(2)
C22 C21 P1 119.73(19)
C26 C21 P1 120.7(2)
C21 C22 C23 120.9(3)
C24 C23 C22 119.7(3)
C25 C24 C23 120.4(3)
C24 C25 C26 120.4(3)
C21 C26 C25 119.7(3)
C36 C31 C32 118.2(2)
C36 C31 P2 120.86(19)
C32 C31 P2 120.9(2)
C31 C32 C33 120.2(3)
C34 C33 C32 120.5(3)
C33 C34 C35 120.1(3)
C34 C35 C36 119.3(3)
C31 C36 C35 121.6(3)
C42 C41 C46 118.0(2)
C42 C41 P2 125.4(2)
C46 C41 P2 116.48(19)
C41 C42 C43 120.7(3)
C44 C43 C42 120.7(3)
C45 C44 C43 119.1(3)
C44 C45 C46 120.2(3)
C45 C46 C41 121.3(3)
C56 C51 C52 118.1(2)
C56 C51 P3 123.7(2)
C52 C51 P3 118.11(19)
C53 C52 C51 121.0(3)
C54 C53 C52 119.8(3)
C55 C54 C53 119.8(3)
C54 C55 C56 120.4(3)
C55 C56 C51 120.8(3)
C66 C61 C62 118.4(2)
C66 C61 P3 119.28(19)
C62 C61 P3 122.3(2)
C63 C62 C61 119.9(3)
C64 C63 C62 121.1(3)
C63 C64 C65 119.7(3)
C64 C65 C66 119.9(3)
C61 C66 C65 121.0(3)
C76 C71 C72 118.3(2)
C76 C71 P4 115.79(19)
C72 C71 P4 125.77(19)
C73 C72 C71 120.2(3)
C74 C73 C72 120.8(3)
C75 C74 C73 119.2(3)
C74 C75 C76 120.4(3)
C75 C76 C71 121.1(3)
C82 C81 C86 118.5(2)
C82 C81 P4 121.79(19)
C86 C81 P4 119.63(18)
C81 C82 C83 120.3(3)
C84 C83 C82 120.6(3)
C83 C84 C85 119.6(3)
C84 C85 C86 119.9(3)
C81 C86 C85 120.9(2)
C96 C91 C92 117.6(3)
C96 C91 Ge 122.2(2)
C92 C91 Ge 119.3(2)
C91 C92 C93 121.9(3)
C92 C93 C94 119.6(3)
C95 C94 C93 119.7(3)
C94 C95 C96 119.6(3)
C91 C96 C95 121.5(3)
C106 C101 C102 117.3(2)
C106 C101 Ge 122.9(2)
C102 C101 Ge 118.57(19)
C101 C102 C103 121.8(3)
C104 C103 C102 119.4(3)
C105 C104 C103 119.9(3)
C104 C105 C106 120.2(3)
C101 C106 C105 121.5(3)
C112 C111 C116 116.9(3)
C112 C111 SiA 121.7(2)
C116 C111 SiA 121.1(2)
C111 C112 C113 121.8(3)
C114 C113 C112 120.6(3)
C113 C114 C115 119.5(3)
C114 C115 C116 119.6(3)
C111 C116 C115 121.6(3)
Cl2S C1S Cl1S 111.8(2)

loop_
_geom_bond_atom_site_label_1
_geom_bond_atom_site_label_2
_geom_bond_distance
IrA C1 1.863(2)
IrA P1 2.3282(6)
IrA P3 2.3671(6)
IrA SiA 2.3831(5)
IrA Ge 2.4475(3)
IrA RhA 2.80310(19)
RhA C2 1.867(2)
RhA P2 2.3529(6)
RhA P4 2.3685(6)
RhA SiA 2.4041(5)
RhA Ge 2.4900(3)
Ge C91 1.967(2)
Ge C101 1.993(2)
P1 C11 1.839(2)
P1 C3 1.841(2)
P1 C21 1.845(2)
P2 C41 1.840(2)
P2 C31 1.853(2)
P2 C3 1.857(2)
P3 C51 1.838(3)
P3 C61 1.838(3)
P3 C4 1.853(2)
P4 C71 1.841(2)
P4 C81 1.850(2)
P4 C4 1.851(2)
SiA C111 1.892(2)
O1 C1 1.153(3)
O2 C2 1.151(3)
C11 C16 1.389(3)
C11 C12 1.402(3)
C12 C13 1.383(4)
C13 C14 1.384(4)
C14 C15 1.369(4)
C15 C16 1.393(4)
C21 C22 1.386(4)
C21 C26 1.396(4)
C22 C23 1.396(4)
C23 C24 1.375(5)
C24 C25 1.372(5)
C25 C26 1.403(4)
C31 C36 1.385(4)
C31 C32 1.392(4)
C32 C33 1.394(4)
C33 C34 1.374(5)
C34 C35 1.376(5)
C35 C36 1.392(4)
C41 C42 1.373(4)
C41 C46 1.386(3)
C42 C43 1.392(4)
C43 C44 1.374(5)
C44 C45 1.371(5)
C45 C46 1.386(4)
C51 C56 1.392(4)
C51 C52 1.395(4)
C52 C53 1.395(4)
C53 C54 1.380(5)
C54 C55 1.379(4)
C55 C56 1.387(4)
C61 C66 1.391(4)
C61 C62 1.405(3)
C62 C63 1.390(4)
C63 C64 1.376(5)
C64 C65 1.382(5)
C65 C66 1.396(4)
C71 C76 1.389(4)
C71 C72 1.394(3)
C72 C73 1.389(4)
C73 C74 1.381(5)
C74 C75 1.378(5)
C75 C76 1.381(4)
C81 C82 1.385(4)
C81 C86 1.387(3)
C82 C83 1.393(4)
C83 C84 1.372(5)
C84 C85 1.379(4)
C85 C86 1.391(4)
C91 C96 1.376(4)
C91 C92 1.381(4)
C92 C93 1.384(4)
C93 C94 1.384(5)
C94 C95 1.372(5)
C95 C96 1.401(4)
C101 C106 1.388(4)
C101 C102 1.390(4)
C102 C103 1.401(4)
C103 C104 1.382(5)
C104 C105 1.376(5)
C105 C106 1.394(4)
C111 C112 1.371(4)
C111 C116 1.391(4)
C112 C113 1.395(4)
C113 C114 1.351(5)
C114 C115 1.384(5)
C115 C116 1.391(4)
Cl1S C1S 1.789(5)
Cl2S C1S 1.700(5)

loop_
_geom_torsion_atom_site_label_1
_geom_torsion_atom_site_label_2
_geom_torsion_atom_site_label_3
_geom_torsion_atom_site_label_4
_geom_torsion
C1 IrA RhA C2 -21.10(19)
P1 IrA RhA C2 117.05(14)
P3 IrA RhA C2 -145.64(14)
SiA IrA RhA C2 41.36(14)
Ge IrA RhA C2 -54.87(14)
C1 IrA RhA P2 -140.40(14)
P1 IrA RhA P2 -2.25(2)
P3 IrA RhA P2 95.06(2)
SiA IrA RhA P2 -77.93(2)
Ge IrA RhA P2 -174.164(16)
C1 IrA RhA P4 112.73(14)
P1 IrA RhA P4 -109.12(2)
P3 IrA RhA P4 -11.81(2)
SiA IrA RhA P4 175.20(2)
Ge IrA RhA P4 78.964(16)
C1 IrA RhA SiA -62.47(14)
P1 IrA RhA SiA 75.68(2)
P3 IrA RhA SiA 172.99(2)
Ge IrA RhA SiA -96.233(15)
C1 IrA RhA Ge 33.76(14)
P1 IrA RhA Ge 171.915(16)
P3 IrA RhA Ge -90.773(17)
SiA IrA RhA Ge 96.233(16)
C1 IrA Ge C91 -49.43(12)
P1 IrA Ge C91 95.71(10)
P3 IrA Ge C91 -156.86(9)
SiA IrA Ge C91 56.08(9)
RhA IrA Ge C91 112.79(9)
C1 IrA Ge C101 66.62(11)
P1 IrA Ge C101 -148.25(9)
P3 IrA Ge C101 -40.81(8)
SiA IrA Ge C101 172.12(8)
RhA IrA Ge C101 -131.16(8)
C1 IrA Ge RhA -162.22(7)
P1 IrA Ge RhA -17.09(3)
P3 IrA Ge RhA 90.350(15)
SiA IrA Ge RhA -56.718(12)
C2 RhA Ge C91 32.52(12)
P2 RhA Ge C91 -110.06(9)
P4 RhA Ge C91 137.67(9)
SiA RhA Ge C91 -64.23(9)
IrA RhA Ge C91 -120.66(9)
C2 RhA Ge C101 -96.36(13)
P2 RhA Ge C101 121.05(11)
P4 RhA Ge C101 8.79(11)
SiA RhA Ge C101 166.88(11)
IrA RhA Ge C101 110.45(10)
C2 RhA Ge IrA 153.19(8)
P2 RhA Ge IrA 10.60(3)
P4 RhA Ge IrA -101.666(15)
SiA RhA Ge IrA 56.427(12)
C1 IrA P1 C11 -66.94(12)
P3 IrA P1 C11 43.88(9)
SiA IrA P1 C11 -171.58(9)
Ge IrA P1 C11 149.86(8)
RhA IrA P1 C11 135.65(9)
C1 IrA P1 C3 173.16(12)
P3 IrA P1 C3 -76.02(9)
SiA IrA P1 C3 68.52(9)
Ge IrA P1 C3 29.97(10)
RhA IrA P1 C3 15.75(9)
C1 IrA P1 C21 46.92(12)
P3 IrA P1 C21 157.74(9)
SiA IrA P1 C21 -57.73(9)
Ge IrA P1 C21 -96.28(9)
RhA IrA P1 C21 -110.49(9)
C2 RhA P2 C41 74.43(12)
P4 RhA P2 C41 -36.90(10)
SiA RhA P2 C41 172.81(10)
Ge RhA P2 C41 -142.92(9)
IrA RhA P2 C41 -134.27(9)
C2 RhA P2 C31 -40.85(12)
P4 RhA P2 C31 -152.17(9)
SiA RhA P2 C31 57.54(9)
Ge RhA P2 C31 101.81(9)
IrA RhA P2 C31 110.45(9)
C2 RhA P2 C3 -162.86(12)
P4 RhA P2 C3 85.82(9)
SiA RhA P2 C3 -64.47(9)
Ge RhA P2 C3 -20.20(10)
IrA RhA P2 C3 -11.56(9)
C1 IrA P3 C51 -7.45(12)
P1 IrA P3 C51 -118.97(10)
SiA IrA P3 C51 154.31(9)
Ge IrA P3 C51 88.25(9)
RhA IrA P3 C51 144.38(9)
C1 IrA P3 C61 115.29(13)
P1 IrA P3 C61 3.76(10)
SiA IrA P3 C61 -82.95(10)
Ge IrA P3 C61 -149.02(10)
RhA IrA P3 C61 -92.88(10)
C1 IrA P3 C4 -124.61(11)
P1 IrA P3 C4 123.87(8)
SiA IrA P3 C4 37.16(9)
Ge IrA P3 C4 -28.91(8)
RhA IrA P3 C4 27.23(8)
C2 RhA P4 C71 -78.50(12)
P2 RhA P4 C71 30.96(10)
SiA RhA P4 C71 132.96(9)
Ge RhA P4 C71 178.75(9)
IrA RhA P4 C71 125.21(9)
C2 RhA P4 C81 37.68(12)
P2 RhA P4 C81 147.14(9)
SiA RhA P4 C81 -110.87(9)
Ge RhA P4 C81 -65.07(9)
IrA RhA P4 C81 -118.62(9)
C2 RhA P4 C4 152.57(11)
P2 RhA P4 C4 -97.97(8)
SiA RhA P4 C4 4.02(9)
Ge RhA P4 C4 49.82(8)
IrA RhA P4 C4 -3.73(8)
C1 IrA SiA C111 27.75(13)
P1 IrA SiA C111 134.43(10)
P3 IrA SiA C111 -134.11(10)
Ge IrA SiA C111 -63.40(10)
RhA IrA SiA C111 -121.89(10)
C1 IrA SiA RhA 149.64(8)
P1 IrA SiA RhA -103.687(17)
P3 IrA SiA RhA -12.23(3)
Ge IrA SiA RhA 58.483(9)
C2 RhA SiA C111 -32.28(12)
P2 RhA SiA C111 -134.37(10)
P4 RhA SiA C111 117.08(10)
Ge RhA SiA C111 69.24(10)
IrA RhA SiA C111 126.64(10)
C2 RhA SiA IrA -158.92(8)
P2 RhA SiA IrA 98.990(17)
P4 RhA SiA IrA -9.56(4)
Ge RhA SiA IrA -57.406(9)
P1 IrA C1 O1 -166(5)
P3 IrA C1 O1 90(5)
SiA IrA C1 O1 -79(5)
Ge IrA C1 O1 -3(5)
RhA IrA C1 O1 -31(5)
P2 RhA C2 O2 75(4)
P4 RhA C2 O2 -173(4)
SiA RhA C2 O2 -8(4)
Ge RhA C2 O2 -85(4)
IrA RhA C2 O2 -41(4)
C11 P1 C3 P2 -155.39(14)
C21 P1 C3 P2 105.59(15)
IrA P1 C3 P2 -27.56(17)
C41 P2 C3 P1 157.98(14)
C31 P2 C3 P1 -102.81(15)
RhA P2 C3 P1 26.13(17)
C71 P4 C4 P3 -113.22(13)
C81 P4 C4 P3 147.64(13)
RhA P4 C4 P3 24.28(15)
C51 P3 C4 P4 -161.93(13)
C61 P3 C4 P4 94.49(14)
IrA P3 C4 P4 -36.73(15)
C3 P1 C11 C16 -6.4(2)
C21 P1 C11 C16 101.7(2)
IrA P1 C11 C16 -131.06(19)
C3 P1 C11 C12 178.11(19)
C21 P1 C11 C12 -73.8(2)
IrA P1 C11 C12 53.5(2)
C16 C11 C12 C13 -0.6(4)
P1 C11 C12 C13 175.2(2)
C11 C12 C13 C14 0.9(5)
C12 C13 C14 C15 0.0(4)
C13 C14 C15 C16 -1.2(4)
C12 C11 C16 C15 -0.5(4)
P1 C11 C16 C15 -175.85(18)
C14 C15 C16 C11 1.4(4)
C11 P1 C21 C22 110.7(2)
C3 P1 C21 C22 -143.9(2)
IrA P1 C21 C22 -14.9(2)
C11 P1 C21 C26 -59.7(2)
C3 P1 C21 C26 45.7(2)
IrA P1 C21 C26 174.7(2)
C26 C21 C22 C23 0.5(4)
P1 C21 C22 C23 -170.0(2)
C21 C22 C23 C24 0.7(5)
C22 C23 C24 C25 -1.5(5)
C23 C24 C25 C26 1.2(6)
C22 C21 C26 C25 -0.9(4)
P1 C21 C26 C25 169.6(3)
C24 C25 C26 C21 0.0(5)
C41 P2 C31 C36 -117.0(2)
C3 P2 C31 C36 139.1(2)
RhA P2 C31 C36 11.0(2)
C41 P2 C31 C32 60.3(2)
C3 P2 C31 C32 -43.5(2)
RhA P2 C31 C32 -171.63(19)
C36 C31 C32 C33 -2.3(4)
P2 C31 C32 C33 -179.8(2)
C31 C32 C33 C34 0.8(5)
C32 C33 C34 C35 1.0(5)
C33 C34 C35 C36 -1.1(5)
C32 C31 C36 C35 2.2(4)
P2 C31 C36 C35 179.7(2)
C34 C35 C36 C31 -0.5(5)
C31 P2 C41 C42 -111.1(3)
C3 P2 C41 C42 -6.0(3)
RhA P2 C41 C42 123.1(3)
C31 P2 C41 C46 65.0(2)
C3 P2 C41 C46 170.1(2)
RhA P2 C41 C46 -60.8(2)
C46 C41 C42 C43 1.2(6)
P2 C41 C42 C43 177.2(3)
C41 C42 C43 C44 0.0(7)
C42 C43 C44 C45 -1.0(7)
C43 C44 C45 C46 0.8(6)
C44 C45 C46 C41 0.5(5)
C42 C41 C46 C45 -1.4(4)
P2 C41 C46 C45 -177.8(2)
C61 P3 C51 C56 88.0(2)
C4 P3 C51 C56 -15.0(3)
IrA P3 C51 C56 -139.2(2)
C61 P3 C51 C52 -95.7(2)
C4 P3 C51 C52 161.3(2)
IrA P3 C51 C52 37.1(3)
C56 C51 C52 C53 2.0(5)
P3 C51 C52 C53 -174.6(3)
C51 C52 C53 C54 0.1(5)
C52 C53 C54 C55 -1.7(6)
C53 C54 C55 C56 1.3(6)
C54 C55 C56 C51 0.8(5)
C52 C51 C56 C55 -2.4(4)
P3 C51 C56 C55 173.9(2)
C51 P3 C61 C66 -156.9(2)
C4 P3 C61 C66 -53.1(2)
IrA P3 C61 C66 73.6(2)
C51 P3 C61 C62 20.9(2)
C4 P3 C61 C62 124.7(2)
IrA P3 C61 C62 -108.60(19)
C66 C61 C62 C63 1.2(4)
P3 C61 C62 C63 -176.6(2)
C61 C62 C63 C64 0.3(4)
C62 C63 C64 C65 -1.3(5)
C63 C64 C65 C66 0.8(5)
C62 C61 C66 C65 -1.7(4)
P3 C61 C66 C65 176.1(2)
C64 C65 C66 C61 0.8(4)
C81 P4 C71 C76 -69.9(2)
C4 P4 C71 C76 -172.95(19)
RhA P4 C71 C76 55.5(2)
C81 P4 C71 C72 105.3(2)
C4 P4 C71 C72 2.3(2)
RhA P4 C71 C72 -129.3(2)
C76 C71 C72 C73 -0.5(4)
P4 C71 C72 C73 -175.6(2)
C71 C72 C73 C74 0.7(5)
C72 C73 C74 C75 0.1(5)
C73 C74 C75 C76 -1.2(5)
C74 C75 C76 C71 1.5(5)
C72 C71 C76 C75 -0.6(4)
P4 C71 C76 C75 175.0(2)
C71 P4 C81 C82 -71.6(2)
C4 P4 C81 C82 35.9(3)
RhA P4 C81 C82 157.3(2)
C71 P4 C81 C86 105.6(2)
C4 P4 C81 C86 -146.9(2)
RhA P4 C81 C86 -25.6(2)
C86 C81 C82 C83 2.6(5)
P4 C81 C82 C83 179.8(3)
C81 C82 C83 C84 -0.6(5)
C82 C83 C84 C85 -2.6(6)
C83 C84 C85 C86 3.6(5)
C82 C81 C86 C85 -1.6(4)
P4 C81 C86 C85 -178.9(2)
C84 C85 C86 C81 -1.5(5)
C101 Ge C91 C96 105.4(3)
IrA Ge C91 C96 -126.5(2)
RhA Ge C91 C96 -41.4(3)
C101 Ge C91 C92 -63.9(3)
IrA Ge C91 C92 64.2(3)
RhA Ge C91 C92 149.4(2)
C96 C91 C92 C93 -1.6(5)
Ge C91 C92 C93 168.1(3)
C91 C92 C93 C94 -1.0(6)
C92 C93 C94 C95 1.9(6)
C93 C94 C95 C96 -0.2(7)
C92 C91 C96 C95 3.4(6)
Ge C91 C96 C95 -166.1(3)
C94 C95 C96 C91 -2.5(7)
C91 Ge C101 C106 -66.7(2)
IrA Ge C101 C106 159.8(2)
RhA Ge C101 C106 71.0(3)
C91 Ge C101 C102 100.0(2)
IrA Ge C101 C102 -33.5(2)
RhA Ge C101 C102 -122.29(19)
C106 C101 C102 C103 -1.3(4)
Ge C101 C102 C103 -168.8(2)
C101 C102 C103 C104 -0.6(5)
C102 C103 C104 C105 2.1(5)
C103 C104 C105 C106 -1.6(5)
C102 C101 C106 C105 1.8(4)
Ge C101 C106 C105 168.7(2)
C104 C105 C106 C101 -0.4(5)
IrA SiA C111 C112 -34.5(3)
RhA SiA C111 C112 -130.4(2)
IrA SiA C111 C116 151.6(2)
RhA SiA C111 C116 55.7(3)
C116 C111 C112 C113 -0.9(5)
SiA C111 C112 C113 -175.1(3)
C111 C112 C113 C114 0.2(5)
C112 C113 C114 C115 0.8(6)
C113 C114 C115 C116 -1.1(6)
C112 C111 C116 C115 0.7(5)
SiA C111 C116 C115 174.9(3)
C114 C115 C116 C111 0.3(6)
